data_7707526
loop_
_publ_author_name
'Wang, Fei'
'Gong, Hui-Wen'
'Zhang, Yan'
'Xue, An-Qi'
'Zhu, Wen-Hua'
'Zhang, Yi-Quan'
'Huang, Zhen-Na'
'Sun, Hao-Ling'
'Liu, Bei'
'Fang, Yue-Yi'
'Gao, Song'

_publ_section_title
;
 The comparative studies on the magnetic relaxation behaviour of the
 axially-elongated pentagonal-bipyramidal dysprosium and erbium ions in
 similar one-dimensional chain structures.
;
_journal_issue 25
_journal_name_full 'Dalton transactions (Cambridge, England : 2003)'
_journal_page_first 8736
_journal_page_last 8745
_journal_paper_doi 10.1039/d1dt00944c
_journal_volume 50
_journal_year 2021
_chemical_formula_moiety 'C36 H35 Fe N11 O5 Y, 4(H2 O)'
_chemical_formula_sum 'C36 H43 Fe N11 O9 Y'
_chemical_formula_weight 918.57
_chemical_name_common {[YFe(CN)6](2-PNO)5}(H2O)4,14Jul01j
_space_group_crystal_system monoclinic
_space_group_IT_number 9
_space_group_name_Hall 'C -2yc'
_space_group_name_H-M_alt 'C 1 c 1'
_atom_sites_solution_hydrogens mixed
_atom_sites_solution_primary direct
_atom_sites_solution_secondary difmap
_audit_creation_date 2020-10-07
_audit_creation_method
;
Olex2 1.2
(compiled 2018.05.29 svn.r3508 for OlexSys, GUI svn.r5506)
;
_audit_update_record
;
2021-03-22 deposited with the CCDC.	2021-05-27 downloaded from the CCDC.
;
_cell_angle_alpha 90
_cell_angle_beta 94.869(5)
_cell_angle_gamma 90
_cell_formula_units_Z 4
_cell_length_a 17.497(3)
_cell_length_b 12.705(2)
_cell_length_c 20.349(4)
_cell_measurement_reflns_used 1505
_cell_measurement_temperature 296(2)
_cell_measurement_theta_max 21.6497
_cell_measurement_theta_min 3.2089
_cell_volume 4507.2(14)
_computing_cell_refinement 'SAINT v8.34A (Bruker, 2013)'
_computing_data_collection 'APEX2 (Bruker, 2005)'
_computing_data_reduction 'SAINT v8.34A (Bruker, 2013)'
_computing_molecular_graphics 'Olex2 (Dolomanov et al., 2009)'
_computing_publication_material 'Olex2 (Dolomanov et al., 2009)'
_computing_structure_refinement 'ShelXL (Sheldrick, 2015)'
_computing_structure_solution 'ShelXS (Sheldrick, 2008)'
_diffrn_ambient_temperature 296.5
_diffrn_measured_fraction_theta_full 0.985
_diffrn_measured_fraction_theta_max 0.983
_diffrn_measurement_device_type 'CCD area detector'
_diffrn_measurement_method 'phi and omega scans'
_diffrn_radiation_monochromator graphite
_diffrn_radiation_type MoK\a
_diffrn_radiation_wavelength 0.71073
_diffrn_reflns_av_R_equivalents 0.1056
_diffrn_reflns_av_unetI/netI 0.1602
_diffrn_reflns_Laue_measured_fraction_full 0.985
_diffrn_reflns_Laue_measured_fraction_max 0.983
_diffrn_reflns_limit_h_max 21
_diffrn_reflns_limit_h_min -21
_diffrn_reflns_limit_k_max 15
_diffrn_reflns_limit_k_min -15
_diffrn_reflns_limit_l_max 19
_diffrn_reflns_limit_l_min -24
_diffrn_reflns_number 10623
_diffrn_reflns_point_group_measured_fraction_full 0.821
_diffrn_reflns_point_group_measured_fraction_max 0.819
_diffrn_reflns_theta_full 25.242
_diffrn_reflns_theta_max 25.322
_diffrn_reflns_theta_min 3.207
_diffrn_source 'fine-focus sealed tube'
_exptl_absorpt_coefficient_mu 1.663
_exptl_absorpt_correction_T_max 0.710
_exptl_absorpt_correction_T_min 0.680
_exptl_absorpt_correction_type multi-scan
_exptl_absorpt_process_details 'SADABS; Bruker, 2000'
_exptl_crystal_colour yellow
_exptl_crystal_density_diffrn 1.354
_exptl_crystal_description block
_exptl_crystal_F_000 1892
_exptl_crystal_size_max 0.25
_exptl_crystal_size_mid 0.23
_exptl_crystal_size_min 0.22
_refine_diff_density_max 0.622
_refine_diff_density_min -0.536
_refine_diff_density_rms 0.083
_refine_ls_abs_structure_details
;
 Flack x determined using 1149 quotients [(I+)-(I-)]/[(I+)+(I-)]
 (Parsons, Flack and Wagner, Acta Cryst. B69 (2013) 249-259).
;
_refine_ls_abs_structure_Flack -0.029(8)
_refine_ls_extinction_method none
_refine_ls_goodness_of_fit_ref 0.999
_refine_ls_hydrogen_treatment mixed
_refine_ls_matrix_type full
_refine_ls_number_parameters 547
_refine_ls_number_reflns 6724
_refine_ls_number_restraints 15
_refine_ls_restrained_S_all 0.998
_refine_ls_R_factor_all 0.1470
_refine_ls_R_factor_gt 0.0624
_refine_ls_shift/su_max 0.000
_refine_ls_shift/su_mean 0.000
_refine_ls_structure_factor_coef Fsqd
_refine_ls_weighting_details 'w=1/[\s^2^(Fo^2^)+(0.0306P)^2^] where P=(Fo^2^+2Fc^2^)/3'
_refine_ls_weighting_scheme calc
_refine_ls_wR_factor_gt 0.0904
_refine_ls_wR_factor_ref 0.1153
_reflns_Friedel_coverage 0.665
_reflns_Friedel_fraction_full 0.656
_reflns_Friedel_fraction_max 0.655
_reflns_number_gt 3876
_reflns_number_total 6724
_reflns_threshold_expression 'I > 2\s(I)'
_cod_data_source_file d1dt00944c2.cif
_cod_data_source_block a
_cod_depositor_comments 'Adding full bibliography for 7707526--7707530.cif.'
_cod_original_cell_volume 4507.5(14)
_cod_database_code 7707526
_shelxl_version_number 2014/6
_shelx_space_group_comment
;
The symmetry employed for this shelxl refinement is uniquely defined
by the following loop, which should always be used as a source of
symmetry information in preference to the above space-group names.
They are only intended as comments.
;
_shelx_estimated_absorpt_t_max 0.711
_shelx_estimated_absorpt_t_min 0.681
_olex2_refinement_description
;
1. Fixed Uiso
 At 1.2 times of:
  All C(H) groups, All O(H,H,H,H,H,H,H,H) groups
 At 1.5 times of:
  All C(H,H,H) groups
2. Restrained distances
 O6-H6A = O6-H6B
 0.96 with sigma of 0.02
 H6A-H6B
 1.52 with sigma of 0.02
 O7-H7A = O7-H7B
 0.96 with sigma of 0.02
 H7A-H7B
 1.52 with sigma of 0.02
 O8-H8B = O8-H8A
 0.96 with sigma of 0.02
 H8B-H8A
 1.52 with sigma of 0.02
 O9-H9B = O9-H9A
 0.96 with sigma of 0.02
 H9B-H9A
 1.52 with sigma of 0.02
 H9A-H28
 2 with sigma of 0.02
3. Uiso/Uaniso restraints and constraints
Uiso(H7A) = Uiso(H7B)
Uiso(H8B) = Uiso(H8A)
Uiso(H9B) = Uiso(H9A)
Uiso(H6A) = Uiso(H6B)
4.a Me refined with riding coordinates:
 C18(H18A,H18B,H18C), C30(H30A,H30B,H30C), C12(H12A,H12B,H12C), C24(H24A,H24B,
 H24C), C36(H36A,H36B,H36C)
4.b Aromatic/amide H refined with riding coordinates:
 C10(H10), C11(H11), C29(H29), C8(H8), C9(H9), C17(H17), C23(H23), C26(H26),
 C28(H28), C35(H35), C14(H14), C16(H16), C32(H32), C21(H21), C34(H34), C15(H15),
  C27(H27), C33(H33), C20(H20), C22(H22)
;
_olex2_submission_special_instructions 'No special instructions were received'

loop_
_space_group_symop_operation_xyz
'x, y, z'
'x, -y, z+1/2'
'x+1/2, y+1/2, z'
'x+1/2, -y+1/2, z+1/2'

loop_
_atom_site_label
_atom_site_type_symbol
_atom_site_fract_x
_atom_site_fract_y
_atom_site_fract_z
_atom_site_U_iso_or_equiv
_atom_site_adp_type
_atom_site_occupancy
_atom_site_site_symmetry_order
_atom_site_calc_flag
_atom_site_refinement_flags_posn
_atom_site_refinement_flags_adp
_atom_site_refinement_flags_occupancy
_atom_site_disorder_assembly
_atom_site_disorder_group
Y1 Y 0.15341(6) 0.42351(8) 0.02799(6) 0.0326(3) Uani 1 1 d . . . . .
Fe1 Fe -0.09934(9) 0.18056(13) 0.03468(10) 0.0357(5) Uani 1 1 d . . . . .
O5 O 0.2247(4) 0.3284(6) 0.1046(5) 0.046(2) Uani 1 1 d . . . . .
N1 N 0.0427(5) 0.3228(8) 0.0353(6) 0.045(3) Uani 1 1 d . . . . .
C6 C -0.0444(7) 0.0834(11) 0.0945(8) 0.053(4) Uani 1 1 d . . . . .
N9 N 0.0296(5) 0.5814(9) -0.0544(6) 0.049(3) Uani 1 1 d . . . . .
O1 O 0.1959(4) 0.2770(6) -0.0225(4) 0.050(2) Uani 1 1 d . . . . .
O3 O 0.0669(4) 0.5581(6) 0.0040(5) 0.045(3) Uani 1 1 d . . . . .
C2 C -0.1864(6) 0.0915(9) 0.0317(7) 0.039(3) Uani 1 1 d . . . . .
C1 C -0.0113(7) 0.2695(10) 0.0356(7) 0.039(4) Uani 1 1 d . . . . .
N3 N -0.0402(7) 0.0558(10) -0.0807(8) 0.076(4) Uani 1 1 d . . . . .
O2 O 0.1467(5) 0.4550(6) -0.0832(4) 0.047(2) Uani 1 1 d . . . . .
C5 C -0.1347(7) 0.2613(9) 0.1079(8) 0.043(4) Uani 1 1 d . . . . .
N4 N -0.1829(6) 0.3322(9) -0.0670(7) 0.068(4) Uani 1 1 d . . . . .
N7 N 0.2114(7) 0.1798(9) 0.0012(6) 0.058(3) Uani 1 1 d . . . . .
N5 N -0.1523(7) 0.3085(9) 0.1517(7) 0.061(3) Uani 1 1 d . . . . .
N10 N 0.0708(7) 0.5520(9) 0.1432(6) 0.065(4) Uani 1 1 d . . . . .
N6 N -0.0116(7) 0.0261(11) 0.1293(8) 0.102(6) Uani 1 1 d . . . . .
C25 C 0.0786(9) 0.6536(11) 0.1451(8) 0.070(5) Uani 1 1 d . . . . .
C7 C 0.2822(9) 0.1457(14) 0.0136(8) 0.072(5) Uani 1 1 d . . . . .
N2 N -0.2385(6) 0.0356(9) 0.0312(7) 0.055(4) Uani 1 1 d . . . . .
C10 C 0.1644(11) 0.0156(10) 0.0332(11) 0.087(6) Uani 1 1 d . . . . .
H10 H 0.1228 -0.0277 0.0396 0.105 Uiso 1 1 calc R . . . .
O4 O 0.1305(4) 0.4920(7) 0.1275(4) 0.050(3) Uani 1 1 d . . . . .
C3 C -0.0632(7) 0.1023(10) -0.0378(9) 0.059(5) Uani 1 1 d . . . . .
C11 C 0.1521(10) 0.1147(10) 0.0100(9) 0.076(6) Uani 1 1 d . . . . .
H11 H 0.1021 0.1382 0.0000 0.092 Uiso 1 1 calc R . . . .
C4 C -0.1536(7) 0.2742(9) -0.0290(8) 0.043(4) Uani 1 1 d . . . . .
C29 C 0.0048(8) 0.4985(12) 0.1583(8) 0.066(5) Uani 1 1 d . . . . .
H29 H 0.0029 0.4253 0.1573 0.079 Uiso 1 1 calc R . . . .
C8 C 0.2959(11) 0.0450(14) 0.0378(9) 0.078(5) Uani 1 1 d . . . . .
H8 H 0.3460 0.0221 0.0480 0.093 Uiso 1 1 calc R . . . .
C9 C 0.2357(12) -0.0207(14) 0.0469(10) 0.091(6) Uani 1 1 d . . . . .
H9 H 0.2442 -0.0890 0.0622 0.109 Uiso 1 1 calc R . . . .
N11 N 0.2564(6) 0.3364(8) 0.1663(7) 0.052(3) Uani 1 1 d . . . . .
N8 N 0.1890(7) 0.4045(8) -0.1259(6) 0.053(3) Uani 1 1 d . . . . .
C18 C 0.0758(8) 0.2965(13) -0.1556(9) 0.090(6) Uani 1 1 d . . . . .
H18A H 0.0555 0.3427 -0.1241 0.135 Uiso 1 1 calc R . . . .
H18B H 0.0467 0.3040 -0.1975 0.135 Uiso 1 1 calc R . . . .
H18C H 0.0726 0.2250 -0.1408 0.135 Uiso 1 1 calc R . . . .
C17 C 0.2633(9) 0.4347(11) -0.1275(8) 0.066(4) Uani 1 1 d . . . . .
H17 H 0.2828 0.4899 -0.1012 0.079 Uiso 1 1 calc R . . . .
C23 C -0.0290(7) 0.5202(11) -0.0790(9) 0.060(4) Uani 1 1 d . . . . .
H23 H -0.0439 0.4618 -0.0556 0.073 Uiso 1 1 calc R . . . .
C19 C 0.0507(8) 0.6692(12) -0.0872(9) 0.061(4) Uani 1 1 d . . . . .
C26 C 0.0143(10) 0.7157(14) 0.1633(9) 0.083(6) Uani 1 1 d . . . . .
H26 H 0.0173 0.7887 0.1653 0.099 Uiso 1 1 calc R . . . .
C31 C 0.2279(9) 0.2812(13) 0.2124(9) 0.066(5) Uani 1 1 d . . . . .
C28 C -0.0563(8) 0.5550(13) 0.1747(8) 0.077(5) Uani 1 1 d . . . . .
H28 H -0.1014 0.5212 0.1839 0.093 Uiso 1 1 calc DR . . . .
C13 C 0.1570(10) 0.3237(11) -0.1625(7) 0.065(5) Uani 1 1 d . . . . .
C35 C 0.3183(8) 0.3974(10) 0.1780(8) 0.056(4) Uani 1 1 d . . . . .
H35 H 0.3360 0.4379 0.1444 0.067 Uiso 1 1 calc R . . . .
C14 C 0.2023(12) 0.2734(13) -0.2032(9) 0.088(6) Uani 1 1 d . . . . .
H14 H 0.1828 0.2177 -0.2290 0.106 Uiso 1 1 calc R . . . .
C30 C 0.1479(8) 0.7037(12) 0.1297(8) 0.082(5) Uani 1 1 d . . . . .
H30A H 0.1427 0.7786 0.1338 0.123 Uiso 1 1 calc R . . . .
H30B H 0.1897 0.6796 0.1595 0.123 Uiso 1 1 calc R . . . .
H30C H 0.1580 0.6867 0.0853 0.123 Uiso 1 1 calc R . . . .
C16 C 0.3095(10) 0.3825(13) -0.1685(10) 0.084(6) Uani 1 1 d . . . . .
H16 H 0.3609 0.4002 -0.1702 0.101 Uiso 1 1 calc R . . . .
C32 C 0.2646(12) 0.2822(15) 0.2768(9) 0.091(6) Uani 1 1 d . . . . .
H32 H 0.2440 0.2438 0.3100 0.109 Uiso 1 1 calc R . . . .
C12 C 0.3427(8) 0.2258(13) 0.0015(9) 0.090(6) Uani 1 1 d . . . . .
H12A H 0.3926 0.1955 0.0115 0.135 Uiso 1 1 calc R . . . .
H12B H 0.3371 0.2472 -0.0439 0.135 Uiso 1 1 calc R . . . .
H12C H 0.3369 0.2860 0.0293 0.135 Uiso 1 1 calc R . . . .
C21 C -0.0458(11) 0.6320(17) -0.1729(10) 0.099(7) Uani 1 1 d . . . . .
H21 H -0.0719 0.6498 -0.2131 0.119 Uiso 1 1 calc R . . . .
C34 C 0.3550(11) 0.3996(14) 0.2396(11) 0.091(6) Uani 1 1 d . . . . .
H34 H 0.3979 0.4423 0.2481 0.110 Uiso 1 1 calc R . . . .
C15 C 0.2763(13) 0.3043(15) -0.2061(10) 0.097(6) Uani 1 1 d . . . . .
H15 H 0.3057 0.2700 -0.2356 0.117 Uiso 1 1 calc R . . . .
C27 C -0.0510(11) 0.6642(14) 0.1776(11) 0.107(7) Uani 1 1 d . . . . .
H27 H -0.0927 0.7030 0.1895 0.128 Uiso 1 1 calc R . . . .
C33 C 0.3291(13) 0.3383(17) 0.2904(12) 0.114(8) Uani 1 1 d . . . . .
H33 H 0.3556 0.3364 0.3320 0.137 Uiso 1 1 calc R . . . .
C20 C 0.0130(9) 0.6908(13) -0.1467(9) 0.082(6) Uani 1 1 d . . . . .
H20 H 0.0285 0.7486 -0.1703 0.099 Uiso 1 1 calc R . . . .
C24 C 0.1159(9) 0.7335(11) -0.0577(9) 0.103(7) Uani 1 1 d . . . . .
H24A H 0.1340 0.7045 -0.0157 0.155 Uiso 1 1 calc R . . . .
H24B H 0.1566 0.7330 -0.0864 0.155 Uiso 1 1 calc R . . . .
H24C H 0.0990 0.8046 -0.0519 0.155 Uiso 1 1 calc R . . . .
C22 C -0.0661(8) 0.5448(14) -0.1383(9) 0.082(6) Uani 1 1 d . . . . .
H22 H -0.1059 0.5020 -0.1558 0.099 Uiso 1 1 calc R . . . .
C36 C 0.1588(9) 0.2190(12) 0.1960(9) 0.094(6) Uani 1 1 d . . . . .
H36A H 0.1449 0.1830 0.2348 0.141 Uiso 1 1 calc R . . . .
H36B H 0.1177 0.2647 0.1800 0.141 Uiso 1 1 calc R . . . .
H36C H 0.1683 0.1684 0.1627 0.141 Uiso 1 1 calc R . . . .
O6 O 0.0728(6) -0.0308(11) -0.1612(8) 0.107(4) Uani 1 1 d D . . . .
O9 O -0.2382(6) 0.4696(9) 0.2269(7) 0.092(4) Uani 1 1 d D . . . .
O8 O 0.1046(6) -0.0558(8) 0.2188(7) 0.090(4) Uani 1 1 d D . . . .
O7 O -0.2689(6) 0.4961(11) -0.1394(7) 0.114(5) Uani 1 1 d D . . . .
H9A H -0.192(4) 0.508(9) 0.237(4) 0.136 Uiso 1 1 d DR . . . .
H9B H -0.222(6) 0.404(7) 0.209(9) 0.136 Uiso 1 1 d DR . . . .
H8A H 0.064(5) -0.005(8) 0.211(9) 0.136 Uiso 1 1 d DR . . . .
H8B H 0.081(7) -0.115(7) 0.238(9) 0.136 Uiso 1 1 d DR . . . .
H7A H -0.250(7) 0.430(7) -0.122(9) 0.136 Uiso 1 1 d DR . . . .
H7B H -0.321(3) 0.500(11) -0.131(9) 0.136 Uiso 1 1 d DR . . . .
H6A H 0.056(7) 0.041(4) -0.166(10) 0.136 Uiso 1 1 d DR . . . .
H6B H 0.027(5) -0.068(9) -0.153(10) 0.136 Uiso 1 1 d DR . . . .

loop_
_atom_site_aniso_label
_atom_site_aniso_U_11
_atom_site_aniso_U_22
_atom_site_aniso_U_33
_atom_site_aniso_U_23
_atom_site_aniso_U_13
_atom_site_aniso_U_12
Y1 0.0281(5) 0.0321(5) 0.0379(8) 0.0000(7) 0.0049(5) -0.0104(6)
Fe1 0.0261(8) 0.0361(9) 0.0452(14) 0.0022(9) 0.0042(8) -0.0105(7)
O5 0.059(5) 0.045(5) 0.031(7) 0.008(5) -0.006(5) 0.001(4)
N1 0.030(6) 0.052(7) 0.053(9) 0.003(6) 0.004(6) -0.019(5)
C6 0.038(8) 0.051(9) 0.071(13) 0.011(9) 0.006(7) -0.021(7)
N9 0.038(6) 0.045(6) 0.063(9) 0.005(7) 0.009(6) -0.001(6)
O1 0.059(5) 0.033(4) 0.056(7) 0.000(5) 0.000(5) 0.007(4)
O3 0.049(5) 0.041(5) 0.045(7) -0.006(5) 0.000(5) 0.004(4)
C2 0.033(7) 0.042(8) 0.043(10) 0.005(7) 0.007(6) -0.007(6)
C1 0.036(7) 0.040(8) 0.043(10) -0.006(7) 0.005(7) 0.007(7)
N3 0.059(8) 0.093(11) 0.077(12) -0.022(9) 0.013(8) -0.010(7)
O2 0.069(6) 0.047(5) 0.027(6) 0.002(4) 0.013(5) 0.008(4)
C5 0.041(8) 0.035(8) 0.054(12) -0.001(7) 0.017(8) -0.015(6)
N4 0.063(8) 0.067(8) 0.072(12) 0.011(8) -0.003(7) -0.001(7)
N7 0.070(8) 0.061(8) 0.044(9) 0.005(6) 0.015(6) 0.018(7)
N5 0.066(8) 0.063(8) 0.057(10) 0.003(7) 0.013(7) -0.007(6)
N10 0.089(9) 0.069(9) 0.040(9) -0.010(7) 0.008(7) -0.013(8)
N6 0.067(9) 0.098(11) 0.136(17) 0.060(11) -0.020(10) 0.005(8)
C25 0.100(13) 0.054(10) 0.055(12) -0.021(8) -0.002(10) -0.018(9)
C7 0.069(11) 0.092(13) 0.055(13) -0.027(10) 0.006(9) 0.024(10)
N2 0.040(7) 0.057(8) 0.071(11) -0.002(7) 0.016(7) -0.018(6)
C10 0.105(13) 0.041(9) 0.119(18) 0.002(11) 0.028(12) 0.000(11)
O4 0.040(5) 0.063(6) 0.048(7) -0.021(5) 0.009(5) 0.006(4)
C3 0.031(7) 0.054(10) 0.094(16) -0.008(9) 0.009(9) -0.008(7)
C11 0.090(11) 0.043(8) 0.100(18) 0.003(9) 0.037(11) 0.001(10)
C4 0.034(7) 0.035(8) 0.060(12) -0.014(7) 0.002(7) -0.009(6)
C29 0.054(9) 0.074(10) 0.074(14) -0.001(9) 0.024(9) -0.008(8)
C8 0.104(15) 0.064(10) 0.063(14) -0.002(9) -0.003(11) 0.033(10)
C9 0.119(16) 0.062(12) 0.093(18) 0.008(11) 0.021(14) 0.026(13)
N11 0.065(8) 0.047(7) 0.046(10) 0.005(7) 0.011(7) 0.017(6)
N8 0.087(9) 0.050(7) 0.023(7) 0.003(6) 0.015(6) 0.010(7)
C18 0.078(12) 0.093(14) 0.094(18) -0.019(11) -0.029(11) -0.016(10)
C17 0.086(11) 0.057(10) 0.059(12) 0.006(9) 0.035(9) -0.007(9)
C23 0.039(8) 0.063(9) 0.079(14) -0.012(9) 0.000(8) -0.005(7)
C19 0.056(9) 0.063(10) 0.064(13) -0.002(9) -0.003(9) 0.003(8)
C26 0.082(12) 0.084(12) 0.083(16) -0.014(11) 0.016(11) 0.018(11)
C31 0.078(11) 0.065(11) 0.057(14) -0.004(10) 0.024(10) 0.011(9)
C28 0.058(9) 0.097(14) 0.079(14) -0.012(11) 0.017(9) -0.012(9)
C13 0.109(13) 0.053(9) 0.031(10) -0.016(8) 0.000(9) 0.026(10)
C35 0.058(9) 0.056(9) 0.050(12) 0.003(8) -0.017(8) -0.011(7)
C14 0.135(16) 0.081(12) 0.048(14) -0.031(10) 0.001(13) 0.007(12)
C30 0.073(11) 0.101(13) 0.072(15) -0.026(10) 0.006(9) -0.034(10)
C16 0.091(12) 0.081(12) 0.087(17) -0.004(11) 0.045(12) 0.007(10)
C32 0.135(17) 0.103(14) 0.034(13) 0.018(10) 0.007(12) 0.036(13)
C12 0.051(10) 0.130(16) 0.087(17) 0.009(12) -0.002(10) 0.025(10)
C21 0.094(14) 0.122(17) 0.078(17) 0.029(14) -0.020(12) 0.048(13)
C34 0.100(13) 0.081(13) 0.088(18) -0.025(12) -0.017(13) 0.009(11)
C15 0.144(18) 0.091(14) 0.061(15) -0.007(12) 0.036(14) 0.046(13)
C27 0.086(13) 0.089(14) 0.15(2) -0.044(14) 0.010(13) 0.017(12)
C33 0.13(2) 0.113(18) 0.09(2) -0.017(14) -0.030(16) 0.015(15)
C20 0.082(12) 0.084(12) 0.076(16) 0.015(11) -0.018(11) 0.010(10)
C24 0.106(13) 0.079(11) 0.118(19) 0.044(12) -0.028(12) -0.041(10)
C22 0.043(9) 0.110(15) 0.087(17) 0.007(12) -0.028(10) -0.008(9)
C36 0.111(14) 0.082(12) 0.092(17) 0.015(11) 0.027(12) -0.007(11)
O6 0.103(9) 0.119(10) 0.107(12) 0.008(10) 0.053(9) 0.013(8)
O9 0.102(8) 0.091(8) 0.086(11) -0.015(8) 0.024(8) -0.006(7)
O8 0.098(8) 0.076(8) 0.093(11) 0.019(7) -0.006(8) 0.011(7)
O7 0.082(8) 0.146(12) 0.114(13) 0.052(10) 0.012(9) 0.030(8)

loop_
_atom_type_symbol
_atom_type_description
_atom_type_scat_dispersion_real
_atom_type_scat_dispersion_imag
_atom_type_scat_source
C C 0.0033 0.0016 'International Tables Vol C Tables 4.2.6.8 and 6.1.1.4'
H H 0.0000 0.0000 'International Tables Vol C Tables 4.2.6.8 and 6.1.1.4'
N N 0.0061 0.0033 'International Tables Vol C Tables 4.2.6.8 and 6.1.1.4'
O O 0.0106 0.0060 'International Tables Vol C Tables 4.2.6.8 and 6.1.1.4'
Fe Fe 0.3463 0.8444 'International Tables Vol C Tables 4.2.6.8 and 6.1.1.4'
Y Y -2.7962 3.5667 'International Tables Vol C Tables 4.2.6.8 and 6.1.1.4'

loop_
_geom_angle_atom_site_label_1
_geom_angle_atom_site_label_2
_geom_angle_atom_site_label_3
_geom_angle
_geom_angle_site_symmetry_1
_geom_angle_site_symmetry_3
_geom_angle_publ_flag
O5 Y1 N1 94.3(3) . . ?
O5 Y1 O1 72.1(3) . . ?
O5 Y1 O3 148.7(3) . . ?
O5 Y1 O2 138.9(3) . . ?
O5 Y1 N2 84.8(4) . 3 ?
O5 Y1 O4 73.7(3) . . ?
N1 Y1 N2 173.6(5) . 3 ?
O1 Y1 N1 83.4(3) . . ?
O1 Y1 O3 137.9(3) . . ?
O1 Y1 O2 71.9(3) . . ?
O1 Y1 N2 102.4(3) . 3 ?
O3 Y1 N1 83.5(3) . . ?
O3 Y1 N2 93.9(3) . 3 ?
O2 Y1 N1 100.6(3) . . ?
O2 Y1 O3 71.6(3) . . ?
O2 Y1 N2 84.0(4) . 3 ?
O4 Y1 N1 86.7(3) . . ?
O4 Y1 O1 143.4(3) . . ?
O4 Y1 O3 75.1(3) . . ?
O4 Y1 O2 144.7(3) . . ?
O4 Y1 N2 86.9(4) . 3 ?
C6 Fe1 C5 91.6(6) . . ?
C6 Fe1 C4 177.3(6) . . ?
C2 Fe1 C6 89.6(5) . . ?
C2 Fe1 C1 178.7(6) . . ?
C2 Fe1 C5 91.9(5) . . ?
C2 Fe1 C3 89.0(5) . . ?
C2 Fe1 C4 89.9(5) . . ?
C1 Fe1 C6 90.8(5) . . ?
C1 Fe1 C5 89.4(5) . . ?
C1 Fe1 C3 89.7(5) . . ?
C1 Fe1 C4 89.6(5) . . ?
C3 Fe1 C6 88.6(6) . . ?
C3 Fe1 C5 179.1(6) . . ?
C3 Fe1 C4 88.8(6) . . ?
C4 Fe1 C5 91.1(6) . . ?
N11 O5 Y1 140.3(7) . . ?
C1 N1 Y1 175.9(10) . . ?
N6 C6 Fe1 179.3(16) . . ?
O3 N9 C23 120.0(11) . . ?
O3 N9 C19 118.9(11) . . ?
C23 N9 C19 121.1(13) . . ?
N7 O1 Y1 130.6(7) . . ?
N9 O3 Y1 127.8(7) . . ?
N2 C2 Fe1 178.3(12) . . ?
N1 C1 Fe1 178.9(12) . . ?
N8 O2 Y1 124.5(7) . . ?
N5 C5 Fe1 177.2(13) . . ?
O1 N7 C11 118.5(11) . . ?
C7 N7 O1 121.9(13) . . ?
C7 N7 C11 119.6(14) . . ?
C25 N10 O4 119.1(13) . . ?
C25 N10 C29 124.3(14) . . ?
O4 N10 C29 116.5(11) . . ?
N10 C25 C26 117.9(16) . . ?
N10 C25 C30 121.7(16) . . ?
C30 C25 C26 120.4(14) . . ?
N7 C7 C8 120.2(17) . . ?
N7 C7 C12 114.2(15) . . ?
C8 C7 C12 125.6(16) . . ?
C2 N2 Y1 178.7(12) . 3_445 ?
C11 C10 H10 119.7 . . ?
C9 C10 H10 119.7 . . ?
C9 C10 C11 120.7(17) . . ?
N10 O4 Y1 128.7(7) . . ?
N3 C3 Fe1 178.7(13) . . ?
N7 C11 C10 121.0(15) . . ?
N7 C11 H11 119.5 . . ?
C10 C11 H11 119.5 . . ?
N4 C4 Fe1 177.0(12) . . ?
N10 C29 H29 120.6 . . ?
C28 C29 N10 118.8(14) . . ?
C28 C29 H29 120.6 . . ?
C7 C8 H8 120.0 . . ?
C9 C8 C7 120.0(15) . . ?
C9 C8 H8 120.0 . . ?
C10 C9 C8 118.5(16) . . ?
C10 C9 H9 120.8 . . ?
C8 C9 H9 120.8 . . ?
O5 N11 C35 118.6(12) . . ?
C31 N11 O5 118.9(13) . . ?
C31 N11 C35 122.5(15) . . ?
O2 N8 C17 117.4(11) . . ?
O2 N8 C13 119.2(12) . . ?
C17 N8 C13 123.3(14) . . ?
H18A C18 H18B 109.5 . . ?
H18A C18 H18C 109.5 . . ?
H18B C18 H18C 109.5 . . ?
C13 C18 H18A 109.5 . . ?
C13 C18 H18B 109.5 . . ?
C13 C18 H18C 109.5 . . ?
N8 C17 H17 120.3 . . ?
N8 C17 C16 119.4(15) . . ?
C16 C17 H17 120.3 . . ?
N9 C23 H23 120.4 . . ?
N9 C23 C22 119.2(14) . . ?
C22 C23 H23 120.4 . . ?
N9 C19 C24 118.7(14) . . ?
C20 C19 N9 118.1(14) . . ?
C20 C19 C24 123.2(16) . . ?
C25 C26 H26 120.9 . . ?
C27 C26 C25 118.3(16) . . ?
C27 C26 H26 120.9 . . ?
N11 C31 C32 119.5(17) . . ?
N11 C31 C36 119.2(16) . . ?
C32 C31 C36 121.3(19) . . ?
C29 C28 H28 120.4 . . ?
C29 C28 C27 119.2(15) . . ?
C27 C28 H28 120.4 . . ?
N8 C13 C18 118.6(14) . . ?
C14 C13 N8 117.2(16) . . ?
C14 C13 C18 124.3(16) . . ?
N11 C35 H35 120.4 . . ?
N11 C35 C34 119.3(16) . . ?
C34 C35 H35 120.4 . . ?
C13 C14 H14 120.0 . . ?
C13 C14 C15 120.0(16) . . ?
C15 C14 H14 120.0 . . ?
C25 C30 H30A 109.5 . . ?
C25 C30 H30B 109.5 . . ?
C25 C30 H30C 109.5 . . ?
H30A C30 H30B 109.5 . . ?
H30A C30 H30C 109.5 . . ?
H30B C30 H30C 109.5 . . ?
C17 C16 H16 121.7 . . ?
C15 C16 C17 116.7(16) . . ?
C15 C16 H16 121.7 . . ?
C31 C32 H32 119.8 . . ?
C33 C32 C31 120(2) . . ?
C33 C32 H32 119.8 . . ?
C7 C12 H12A 109.5 . . ?
C7 C12 H12B 109.5 . . ?
C7 C12 H12C 109.5 . . ?
H12A C12 H12B 109.5 . . ?
H12A C12 H12C 109.5 . . ?
H12B C12 H12C 109.5 . . ?
C20 C21 H21 121.1 . . ?
C20 C21 C22 117.9(17) . . ?
C22 C21 H21 121.1 . . ?
C35 C34 H34 119.6 . . ?
C35 C34 C33 120.8(19) . . ?
C33 C34 H34 119.6 . . ?
C14 C15 H15 118.3 . . ?
C16 C15 C14 123.4(17) . . ?
C16 C15 H15 118.3 . . ?
C26 C27 C28 121.4(17) . . ?
C26 C27 H27 119.3 . . ?
C28 C27 H27 119.3 . . ?
C32 C33 C34 117(2) . . ?
C32 C33 H33 121.3 . . ?
C34 C33 H33 121.3 . . ?
C19 C20 H20 118.7 . . ?
C21 C20 C19 122.6(17) . . ?
C21 C20 H20 118.7 . . ?
C19 C24 H24A 109.5 . . ?
C19 C24 H24B 109.5 . . ?
C19 C24 H24C 109.5 . . ?
H24A C24 H24B 109.5 . . ?
H24A C24 H24C 109.5 . . ?
H24B C24 H24C 109.5 . . ?
C23 C22 C21 121.0(15) . . ?
C23 C22 H22 119.5 . . ?
C21 C22 H22 119.5 . . ?
C31 C36 H36A 109.5 . . ?
C31 C36 H36B 109.5 . . ?
C31 C36 H36C 109.5 . . ?
H36A C36 H36B 109.5 . . ?
H36A C36 H36C 109.5 . . ?
H36B C36 H36C 109.5 . . ?
H6A O6 H6B 103(4) . . ?
H9A O9 H9B 105(4) . . ?
H8A O8 H8B 105(4) . . ?
H7A O7 H7B 106(4) . . ?

loop_
_geom_bond_atom_site_label_1
_geom_bond_atom_site_label_2
_geom_bond_distance
_geom_bond_site_symmetry_2
_geom_bond_publ_flag
Y1 O5 2.262(8) . ?
Y1 N1 2.337(9) . ?
Y1 O1 2.281(8) . ?
Y1 O3 2.308(8) . ?
Y1 O2 2.292(9) . ?
Y1 N2 2.364(11) 3 ?
Y1 O4 2.270(9) . ?
Fe1 C6 1.932(15) . ?
Fe1 C2 1.894(11) . ?
Fe1 C1 1.910(13) . ?
Fe1 C5 1.953(15) . ?
Fe1 C3 1.929(18) . ?
Fe1 C4 1.945(14) . ?
O5 N11 1.332(13) . ?
N1 C1 1.162(13) . ?
C6 N6 1.136(15) . ?
N9 O3 1.339(13) . ?
N9 C23 1.349(14) . ?
N9 C19 1.367(17) . ?
O1 N7 1.345(11) . ?
C2 N2 1.156(13) . ?
N3 C3 1.154(17) . ?
O2 N8 1.350(13) . ?
C5 N5 1.136(16) . ?
N4 C4 1.156(15) . ?
N7 C7 1.318(16) . ?
N7 C11 1.350(16) . ?
N10 C25 1.298(16) . ?
N10 O4 1.353(13) . ?
N10 C29 1.397(16) . ?
C25 C26 1.45(2) . ?
C25 C30 1.429(18) . ?
C7 C8 1.38(2) . ?
C7 C12 1.50(2) . ?
N2 Y1 2.364(11) 3_445 ?
C10 H10 0.9300 . ?
C10 C11 1.355(17) . ?
C10 C9 1.34(2) . ?
C11 H11 0.9300 . ?
C29 H29 0.9300 . ?
C29 C28 1.353(17) . ?
C8 H8 0.9300 . ?
C8 C9 1.37(2) . ?
C9 H9 0.9300 . ?
N11 C31 1.304(18) . ?
N11 C35 1.336(14) . ?
N8 C17 1.359(16) . ?
N8 C13 1.360(16) . ?
C18 H18A 0.9600 . ?
C18 H18B 0.9600 . ?
C18 H18C 0.9600 . ?
C18 C13 1.481(19) . ?
C17 H17 0.9300 . ?
C17 C16 1.38(2) . ?
C23 H23 0.9300 . ?
C23 C22 1.36(2) . ?
C19 C20 1.36(2) . ?
C19 C24 1.488(17) . ?
C26 H26 0.9300 . ?
C26 C27 1.37(2) . ?
C31 C32 1.41(2) . ?
C31 C36 1.460(19) . ?
C28 H28 0.9300 . ?
C28 C27 1.39(2) . ?
C13 C14 1.35(2) . ?
C35 H35 0.9300 . ?
C35 C34 1.36(2) . ?
C14 H14 0.9300 . ?
C14 C15 1.36(2) . ?
C30 H30A 0.9600 . ?
C30 H30B 0.9600 . ?
C30 H30C 0.9600 . ?
C16 H16 0.9300 . ?
C16 C15 1.36(2) . ?
C32 H32 0.9300 . ?
C32 C33 1.34(2) . ?
C12 H12A 0.9600 . ?
C12 H12B 0.9600 . ?
C12 H12C 0.9600 . ?
C21 H21 0.9300 . ?
C21 C20 1.34(2) . ?
C21 C22 1.38(2) . ?
C34 H34 0.9300 . ?
C34 C33 1.40(3) . ?
C15 H15 0.9300 . ?
C27 H27 0.9300 . ?
C33 H33 0.9300 . ?
C20 H20 0.9300 . ?
C24 H24A 0.9600 . ?
C24 H24B 0.9600 . ?
C24 H24C 0.9600 . ?
C22 H22 0.9300 . ?
C36 H36A 0.9600 . ?
C36 H36B 0.9600 . ?
C36 H36C 0.9600 . ?
O6 H6A 0.96(3) . ?
O6 H6B 0.96(3) . ?
O9 H9A 0.95(3) . ?
O9 H9B 0.96(3) . ?
O8 H8A 0.96(3) . ?
O8 H8B 0.96(3) . ?
O7 H7A 0.96(3) . ?
O7 H7B 0.95(3) . ?

loop_
_geom_hbond_atom_site_label_D
_geom_hbond_atom_site_label_H
_geom_hbond_atom_site_label_A
_geom_hbond_distance_DH
_geom_hbond_distance_HA
_geom_hbond_distance_DA
_geom_hbond_angle_DHA
_geom_hbond_site_symmetry_A
O9 H9B N5 0.96(3) 2.14(7) 3.031(17) 154(12) .
O8 H8A N6 0.96(3) 2.08(14) 2.813(17) 132(15) .
O7 H7A N4 0.96(3) 1.99(7) 2.898(16) 158(15) .
O7 H7B O6 0.95(3) 1.94(10) 2.790(17) 147(17) 3_455

loop_
_geom_torsion_atom_site_label_1
_geom_torsion_atom_site_label_2
_geom_torsion_atom_site_label_3
_geom_torsion_atom_site_label_4
_geom_torsion
_geom_torsion_site_symmetry_1
_geom_torsion_site_symmetry_2
_geom_torsion_site_symmetry_3
_geom_torsion_site_symmetry_4
_geom_torsion_publ_flag
Y1 O5 N11 C31 109.8(13) . . . . ?
Y1 O5 N11 C35 -73.0(16) . . . . ?
Y1 O1 N7 C7 -105.8(13) . . . . ?
Y1 O1 N7 C11 76.7(15) . . . . ?
Y1 O2 N8 C17 -77.6(12) . . . . ?
Y1 O2 N8 C13 99.3(12) . . . . ?
O5 N11 C31 C32 174.8(12) . . . . ?
O5 N11 C31 C36 -5(2) . . . . ?
O5 N11 C35 C34 -174.6(13) . . . . ?
N9 C23 C22 C21 -1(3) . . . . ?
N9 C19 C20 C21 3(3) . . . . ?
O1 N7 C7 C8 -179.9(13) . . . . ?
O1 N7 C7 C12 2(2) . . . . ?
O1 N7 C11 C10 179.4(15) . . . . ?
O3 N9 C23 C22 -179.9(13) . . . . ?
O3 N9 C19 C20 179.2(13) . . . . ?
O3 N9 C19 C24 2(2) . . . . ?
O2 N8 C17 C16 177.5(13) . . . . ?
O2 N8 C13 C18 2.0(19) . . . . ?
O2 N8 C13 C14 -178.1(13) . . . . ?
N7 C7 C8 C9 2(3) . . . . ?
N10 C25 C26 C27 0(3) . . . . ?
N10 C29 C28 C27 -2(3) . . . . ?
C25 N10 O4 Y1 -96.6(13) . . . . ?
C25 N10 C29 C28 2(2) . . . . ?
C25 C26 C27 C28 0(3) . . . . ?
C7 N7 C11 C10 2(2) . . . . ?
C7 C8 C9 C10 -1(3) . . . . ?
O4 N10 C25 C26 -178.8(13) . . . . ?
O4 N10 C25 C30 1(2) . . . . ?
O4 N10 C29 C28 179.7(13) . . . . ?
C11 N7 C7 C8 -2(2) . . . . ?
C11 N7 C7 C12 179.8(15) . . . . ?
C11 C10 C9 C8 1(3) . . . . ?
C29 N10 C25 C26 -1(2) . . . . ?
C29 N10 C25 C30 179.3(15) . . . . ?
C29 N10 O4 Y1 85.4(14) . . . . ?
C29 C28 C27 C26 1(3) . . . . ?
C9 C10 C11 N7 -1(3) . . . . ?
N11 C31 C32 C33 -1(3) . . . . ?
N11 C35 C34 C33 0(3) . . . . ?
N8 C17 C16 C15 1(2) . . . . ?
N8 C13 C14 C15 0(3) . . . . ?
C18 C13 C14 C15 179.9(16) . . . . ?
C17 N8 C13 C18 178.7(13) . . . . ?
C17 N8 C13 C14 -1(2) . . . . ?
C17 C16 C15 C14 -3(3) . . . . ?
C23 N9 O3 Y1 73.9(13) . . . . ?
C23 N9 C19 C20 -3(2) . . . . ?
C23 N9 C19 C24 -179.9(13) . . . . ?
C19 N9 O3 Y1 -107.9(12) . . . . ?
C19 N9 C23 C22 2(2) . . . . ?
C31 N11 C35 C34 2(2) . . . . ?
C31 C32 C33 C34 4(3) . . . . ?
C13 N8 C17 C16 1(2) . . . . ?
C13 C14 C15 C16 2(3) . . . . ?
C35 N11 C31 C32 -2(2) . . . . ?
C35 N11 C31 C36 178.1(12) . . . . ?
C35 C34 C33 C32 -4(3) . . . . ?
C30 C25 C26 C27 179.9(17) . . . . ?
C12 C7 C8 C9 179.7(18) . . . . ?
C20 C21 C22 C23 1(3) . . . . ?
C24 C19 C20 C21 180.0(17) . . . . ?
C22 C21 C20 C19 -2(3) . . . . ?
C36 C31 C32 C33 178.6(16) . . . . ?
